data_4115626
loop_
_publ_author_name
'Todd O. Northcutt'
'Douglas D. Wick'
'Andrew J. Vetter'
'William D. Jones'

_publ_section_title
;
 Investigation of the Mechanism of Alkane Reductive Elimination and
 Skeletal Isomerization in Tp'Rh(CNneopentyl)(R)H Complexes: The Role of
 Alkane Complexes
;
_journal_name_full 'Journal of the American Chemical Society'
_journal_page_first 7257
_journal_page_last 7270
_journal_paper_doi 10.1021/ja003944x
_journal_volume 123
_journal_year 2001
_chemical_formula_sum 'C28 H48 B Cl3 N7 Rh'
_chemical_formula_weight 702.80
_chemical_name_common Tp'Rh(CNneopentyl)(n-hexyl)Cl
_chemical_name_systematic
; 

 ? 

;
_space_group_IT_number 14
_symmetry_cell_setting monoclinic
_symmetry_space_group_name_Hall '-P 2ybc'
_symmetry_space_group_name_H-M 'P 1 21/c 1'
_atom_sites_solution_hydrogens geom
_atom_sites_solution_primary direct
_atom_sites_solution_secondary difmap
_audit_creation_method SHELXL
_cell_angle_alpha 90.00
_cell_angle_beta 116.3380(10)
_cell_angle_gamma 90.00
_cell_formula_units_Z 4
_cell_length_a 16.6278(3)
_cell_length_b 13.1465(3)
_cell_length_c 17.4185(3)
_cell_measurement_reflns_used 8192
_cell_measurement_temperature 193(2)
_cell_volume 3412.38(12)
_computing_cell_refinement 'Siemens XSCANS'
_computing_data_collection 'Siemens XSCANS'
_computing_data_reduction 'Siemens SHELXTL'
_computing_molecular_graphics 'Siemens SHELXTL'
_computing_publication_material 'Siemens SHELXTL'
_computing_structure_refinement 'SHELXL-93 (Sheldrick, 1993)'
_computing_structure_solution 'SHELXS-86 (Sheldrick, 1990)'
_diffrn_ambient_temperature 193(2)
_diffrn_measurement_device 'Siemens SMART'
_diffrn_measurement_method '\w scans'
_diffrn_radiation_monochromator graphite
_diffrn_radiation_source 'normal-focus sealed tube'
_diffrn_radiation_type MoK\a
_diffrn_radiation_wavelength 0.71073
_diffrn_reflns_av_R_equivalents 0.0307
_diffrn_reflns_av_sigmaI/netI 0.0449
_diffrn_reflns_limit_h_max 21
_diffrn_reflns_limit_h_min -13
_diffrn_reflns_limit_k_max 17
_diffrn_reflns_limit_k_min -17
_diffrn_reflns_limit_l_max 23
_diffrn_reflns_limit_l_min -22
_diffrn_reflns_number 19231
_diffrn_reflns_theta_max 28.31
_diffrn_reflns_theta_min 1.37
_exptl_absorpt_coefficient_mu 0.764
_exptl_absorpt_correction_T_max 0.927
_exptl_absorpt_correction_T_min 0.677
_exptl_absorpt_correction_type SADABS
_exptl_crystal_colour colorless
_exptl_crystal_density_diffrn 1.368
_exptl_crystal_density_meas ?
_exptl_crystal_density_method NA
_exptl_crystal_description Plate
_exptl_crystal_F_000 1464
_exptl_crystal_size_max 0.04
_exptl_crystal_size_mid 0.32
_exptl_crystal_size_min 0.38
_refine_diff_density_max 1.222
_refine_diff_density_min -0.600
_refine_diff_density_rms 0.092
_refine_ls_extinction_method none
_refine_ls_goodness_of_fit_all 1.096
_refine_ls_goodness_of_fit_obs 1.159
_refine_ls_matrix_type full
_refine_ls_number_parameters 375
_refine_ls_number_reflns 7782
_refine_ls_number_restraints 0
_refine_ls_restrained_S_all 1.096
_refine_ls_restrained_S_obs 1.159
_refine_ls_R_factor_all 0.0726
_refine_ls_R_factor_obs 0.0486
_refine_ls_shift/esd_max 1.551
_refine_ls_shift/esd_mean 0.018
_refine_ls_structure_factor_coef Fsqd
_refine_ls_weighting_details 'w=1/[\s^2^(Fo^2^)+(0.0575P)^2^+2.4879P] where P=(Fo^2^+2Fc^2^)/3'
_refine_ls_weighting_scheme calc
_refine_ls_wR_factor_all 0.1257
_refine_ls_wR_factor_obs 0.1151
_reflns_number_observed 5903
_reflns_number_total 7782
_reflns_observed_criterion >2sigma(I)
_cod_data_source_file ja003944x_2.cif
_cod_data_source_block sad_jontn10
_cod_depositor_comments
;
The following automatic conversions were performed:

'_exptl_crystal_density_meas' value 'NA' was changed to '?' - the
value is perceived as not measured.

Automatic conversion script
Id: cif_fix_values 3008 2015-01-20 13:52:24Z robertas 

The following automatic conversions were performed:

'_refine_ls_weighting_scheme' value 'calc
w=1/[\s^2^(Fo^2^)+(0.0575P)^2^+2.4879P] where P=(Fo^2^+2Fc^2^)/3' was
changed to 'calc'. New tag '_refine_ls_weighting_details' was
created. The value of the new tag was set to
'w=1/[\s^2^(Fo^2^)+(0.0575P)^2^+2.4879P] where P=(Fo^2^+2Fc^2^)/3'.

Automatic conversion script
Id: cif_fix_values 3143 2015-03-26 13:38:13Z robertas 
;
_cod_original_cell_volume 3412.37(12)
_cod_database_code 4115626

loop_
_symmetry_equiv_pos_as_xyz
'x, y, z'
'-x, y+1/2, -z+1/2'
'-x, -y, -z'
'x, -y-1/2, z-1/2'

loop_
_atom_site_aniso_label
_atom_site_aniso_U_11
_atom_site_aniso_U_22
_atom_site_aniso_U_33
_atom_site_aniso_U_23
_atom_site_aniso_U_13
_atom_site_aniso_U_12
Rh1 0.02734(14) 0.03365(14) 0.02224(13) -0.00362(11) 0.00956(10) -0.00277(11)
Cl1 0.0347(4) 0.0469(5) 0.0310(4) -0.0009(4) 0.0103(3) 0.0040(4)
N1 0.0323(15) 0.0341(15) 0.0287(14) -0.0050(12) 0.0138(12) -0.0015(12)
N2 0.0293(15) 0.039(2) 0.0285(15) -0.0016(12) 0.0087(12) 0.0031(12)
N3 0.0301(15) 0.0350(14) 0.0265(14) -0.0033(12) 0.0107(12) -0.0037(12)
N4 0.0304(14) 0.0315(14) 0.0237(14) 0.0008(11) 0.0111(11) 0.0008(11)
N5 0.0285(14) 0.0347(15) 0.0254(14) -0.0004(12) 0.0100(11) -0.0031(12)
N6 0.0284(14) 0.0324(14) 0.0236(13) -0.0051(11) 0.0087(11) -0.0055(11)
N7 0.040(2) 0.039(2) 0.0273(15) -0.0025(13) 0.0118(13) -0.0059(14)
B1 0.028(2) 0.033(2) 0.025(2) -0.001(2) 0.0095(14) 0.001(2)
C1 0.056(3) 0.050(2) 0.049(2) -0.016(2) 0.027(2) -0.001(2)
C2 0.039(2) 0.036(2) 0.045(2) -0.008(2) 0.022(2) -0.002(2)
C3 0.041(2) 0.053(2) 0.053(2) -0.006(2) 0.019(2) 0.014(2)
C4 0.033(2) 0.050(2) 0.044(2) -0.004(2) 0.011(2) 0.010(2)
C5 0.060(3) 0.086(4) 0.050(3) -0.005(3) -0.001(2) 0.041(3)
C6 0.034(2) 0.065(3) 0.047(2) -0.006(2) 0.020(2) -0.007(2)
C7 0.036(2) 0.034(2) 0.038(2) 0.001(2) 0.021(2) -0.0011(15)
C8 0.043(2) 0.033(2) 0.043(2) 0.005(2) 0.027(2) 0.001(2)
C9 0.044(2) 0.028(2) 0.031(2) 0.0064(14) 0.020(2) 0.0045(15)
C10 0.056(3) 0.067(3) 0.033(2) 0.013(2) 0.021(2) 0.003(2)
C11 0.052(2) 0.041(2) 0.039(2) 0.008(2) 0.015(2) -0.005(2)
C12 0.031(2) 0.036(2) 0.035(2) -0.0001(15) 0.0149(15) -0.0027(14)
C13 0.038(2) 0.036(2) 0.041(2) -0.006(2) 0.018(2) -0.011(2)
C14 0.035(2) 0.035(2) 0.033(2) -0.0068(15) 0.0139(15) -0.0122(14)
C15 0.054(2) 0.049(2) 0.035(2) -0.009(2) 0.013(2) -0.017(2)
C16 0.040(2) 0.047(2) 0.030(2) -0.005(2) 0.018(2) -0.006(2)
C17 0.039(2) 0.046(2) 0.034(2) -0.002(2) 0.019(2) -0.005(2)
C18 0.054(3) 0.052(2) 0.049(2) -0.005(2) 0.035(2) -0.007(2)
C19 0.063(3) 0.070(3) 0.060(3) 0.024(2) 0.044(2) 0.023(2)
C20 0.093(4) 0.075(3) 0.083(4) 0.027(3) 0.066(4) 0.032(3)
C21 0.101(5) 0.174(8) 0.093(5) 0.019(5) 0.055(4) 0.060(5)
C22 0.031(2) 0.043(2) 0.024(2) 0.0041(15) 0.0120(14) 0.002(2)
C23 0.048(2) 0.035(2) 0.033(2) -0.003(2) 0.014(2) -0.013(2)
C24 0.034(2) 0.036(2) 0.031(2) -0.0038(15) 0.0103(15) -0.0035(14)
C25 0.044(2) 0.052(3) 0.074(3) -0.018(2) 0.015(2) 0.003(2)
C26 0.039(2) 0.046(2) 0.047(2) -0.015(2) 0.009(2) -0.008(2)
C27 0.061(3) 0.064(3) 0.034(2) 0.007(2) 0.019(2) -0.010(2)
Cl1S 0.0759(9) 0.0853(9) 0.0677(8) 0.0107(7) 0.0244(7) 0.0070(7)
Cl2S 0.1262(14) 0.0976(11) 0.1313(15) -0.0429(11) 0.0939(13) -0.0492(10)
C1S 0.064(3) 0.074(3) 0.065(3) 0.014(3) 0.028(3) 0.003(3)

loop_
_atom_site_label
_atom_site_type_symbol
_atom_site_fract_x
_atom_site_fract_y
_atom_site_fract_z
_atom_site_U_iso_or_equiv
_atom_site_thermal_displace_type
_atom_site_occupancy
_atom_site_calc_flag
_atom_site_refinement_flags
Rh1 Rh -0.18973(2) 0.99839(2) -0.30183(2) 0.02827(9) Uani 1 d .
Cl1 Cl -0.06564(6) 0.88980(7) -0.23090(6) 0.0391(2) Uani 1 d .
N1 N -0.2950(2) 1.0954(2) -0.3669(2) 0.0316(6) Uani 1 d .
N2 N -0.3402(2) 1.0824(2) -0.4542(2) 0.0337(6) Uani 1 d .
N3 N -0.1481(2) 1.0309(2) -0.4041(2) 0.0312(6) Uani 1 d .
N4 N -0.2143(2) 1.0256(2) -0.4859(2) 0.0289(6) Uani 1 d .
N5 N -0.2675(2) 0.8776(2) -0.3785(2) 0.0303(6) Uani 1 d .
N6 N -0.3129(2) 0.8968(2) -0.4646(2) 0.0292(6) Uani 1 d .
N7 N -0.0691(2) 1.1690(2) -0.1906(2) 0.0368(7) Uani 1 d .
B1 B -0.3108(2) 1.0020(3) -0.5010(2) 0.0298(7) Uani 1 d .
H1 H -0.3571(24) 1.0015(23) -0.5711(23) 0.032(9) Uiso 1 d .
C1 C -0.3032(3) 1.2136(3) -0.2579(3) 0.0500(10) Uani 1 d .
H1A H -0.2388(5) 1.2016(20) -0.2243(6) 0.075 Uiso 1 calc R
H1B H -0.3363(14) 1.1778(15) -0.2315(7) 0.075 Uiso 1 calc R
H1C H -0.3155(17) 1.2867(5) -0.2596(3) 0.075 Uiso 1 calc R
C2 C -0.3325(2) 1.1751(3) -0.3470(2) 0.0384(8) Uani 1 d .
C3 C -0.4009(3) 1.2125(3) -0.4208(3) 0.0496(10) Uani 1 d .
H3A H -0.4385(3) 1.2688(3) -0.4249(3) 0.059 Uiso 1 calc R
C4 C -0.4050(2) 1.1538(3) -0.4871(3) 0.0442(9) Uani 1 d .
C5 C -0.4669(3) 1.1613(4) -0.5805(3) 0.074(2) Uani 1 d .
H5A H -0.4323(5) 1.1779(28) -0.6120(4) 0.111 Uiso 1 calc R
H5B H -0.5114(16) 1.2148(20) -0.5900(4) 0.111 Uiso 1 calc R
H5C H -0.4976(18) 1.0961(10) -0.6009(6) 0.111 Uiso 1 calc R
C6 C 0.0151(2) 1.0717(3) -0.3325(3) 0.0482(10) Uani 1 d .
H6A H 0.0195(9) 1.0257(15) -0.2865(7) 0.072 Uiso 1 calc R
H6B H 0.0187(8) 1.1423(7) -0.3132(11) 0.072 Uiso 1 calc R
H6C H 0.0644(2) 1.0580(21) -0.3473(5) 0.072 Uiso 1 calc R
C7 C -0.0723(2) 1.0550(3) -0.4093(2) 0.0344(8) Uani 1 d .
C8 C -0.0904(2) 1.0632(3) -0.4953(2) 0.0370(8) Uani 1 d .
H8A H -0.0488(2) 1.0789(3) -0.5173(2) 0.044 Uiso 1 calc R
C9 C -0.1805(2) 1.0441(3) -0.5418(2) 0.0332(7) Uani 1 d .
C10 C -0.2366(3) 1.0396(4) -0.6365(2) 0.0516(10) Uani 1 d .
H10A H -0.2592(16) 0.9702(6) -0.6532(3) 0.077 Uiso 1 calc R
H10B H -0.2002(6) 1.0591(21) -0.6656(2) 0.077 Uiso 1 calc R
H10C H -0.2874(11) 1.0865(16) -0.6530(3) 0.077 Uiso 1 calc R
C11 C -0.2403(3) 0.7249(3) -0.2834(2) 0.0461(9) Uani 1 d .
H11A H -0.1835(10) 0.7571(14) -0.2446(6) 0.069 Uiso 1 calc R
H11B H -0.2297(17) 0.6531(6) -0.2910(4) 0.069 Uiso 1 calc R
H11C H -0.2831(8) 0.7300(18) -0.2591(8) 0.069 Uiso 1 calc R
C12 C -0.2775(2) 0.7774(3) -0.3680(2) 0.0339(7) Uani 1 d .
C13 C -0.3287(2) 0.7342(3) -0.4480(2) 0.0386(8) Uani 1 d .
H13A H -0.3461(2) 0.6648(3) -0.4594(2) 0.046 Uiso 1 calc R
C14 C -0.3493(2) 0.8102(3) -0.5071(2) 0.0345(8) Uani 1 d .
C15 C -0.3996(3) 0.8071(3) -0.6025(2) 0.0485(10) Uani 1 d .
H15A H -0.4481(12) 0.8575(15) -0.6218(3) 0.073 Uiso 1 calc R
H15B H -0.4252(16) 0.7391(7) -0.6207(3) 0.073 Uiso 1 calc R
H15C H -0.3587(5) 0.8226(21) -0.6276(2) 0.073 Uiso 1 calc R
C16 C -0.2319(2) 0.9687(3) -0.2074(2) 0.0380(8) Uani 1 d .
H16A H -0.2017(2) 0.9059(3) -0.1768(2) 0.046 Uiso 1 calc R
H16B H -0.2109(2) 1.0250(3) -0.1653(2) 0.046 Uiso 1 calc R
C17 C -0.3322(2) 0.9560(3) -0.2375(2) 0.0383(8) Uani 1 d .
H17A H -0.3510(2) 0.8885(3) -0.2648(2) 0.046 Uiso 1 calc R
H17B H -0.3646(2) 1.0085(3) -0.2811(2) 0.046 Uiso 1 calc R
C18 C -0.3583(3) 0.9652(3) -0.1638(3) 0.0476(10) Uani 1 d .
H18A H -0.3338(3) 0.9059(3) -0.1254(3) 0.057 Uiso 1 calc R
H18B H -0.3299(3) 1.0270(3) -0.1303(3) 0.057 Uiso 1 calc R
C19 C -0.4579(3) 0.9706(4) -0.1918(3) 0.0580(12) Uani 1 d .
H19A H -0.4858(3) 0.9056(4) -0.2197(3) 0.070 Uiso 1 calc R
H19B H -0.4838(3) 1.0254(4) -0.2349(3) 0.070 Uiso 1 calc R
C20 C -0.4809(4) 0.9909(4) -0.1173(4) 0.074(2) Uani 1 d .
H20A H -0.4632(4) 0.9304(4) -0.0796(4) 0.089 Uiso 1 calc R
H20B H -0.4435(4) 1.0485(4) -0.0836(4) 0.089 Uiso 1 calc R
C21 C -0.5715(5) 1.0135(6) -0.1383(5) 0.118(3) Uani 1 d .
H21A H -0.5787(9) 1.0195(42) -0.0856(5) 0.177 Uiso 1 calc R
H21B H -0.6102(6) 0.9588(20) -0.1739(29) 0.177 Uiso 1 calc R
H21C H -0.5885(12) 1.0778(21) -0.1700(30) 0.177 Uiso 1 calc R
C22 C -0.1161(2) 1.1067(3) -0.2322(2) 0.0327(7) Uani 1 d .
C23 C -0.0037(3) 1.2400(3) -0.1336(2) 0.0404(9) Uani 1 d .
H23A H -0.0352(3) 1.2976(3) -0.1221(2) 0.049 Uiso 1 calc R
H23B H 0.0322(3) 1.2673(3) -0.1615(2) 0.049 Uiso 1 calc R
C24 C 0.0587(2) 1.1899(3) -0.0491(2) 0.0350(8) Uani 1 d .
C25 C 0.1083(3) 1.1015(3) -0.0647(3) 0.0606(12) Uani 1 d .
H25A H 0.1481(17) 1.0701(16) -0.0098(4) 0.091 Uiso 1 calc R
H25B H 0.1439(18) 1.1262(5) -0.0931(19) 0.091 Uiso 1 calc R
H25C H 0.0648(3) 1.0509(12) -0.1012(18) 0.091 Uiso 1 calc R
C26 C 0.1260(3) 1.2717(3) 0.0046(3) 0.0477(10) Uani 1 d .
H26A H 0.1687(12) 1.2423(6) 0.0593(8) 0.071 Uiso 1 calc R
H26B H 0.0937(3) 1.3280(10) 0.0155(15) 0.071 Uiso 1 calc R
H26C H 0.1585(13) 1.2972(15) -0.0266(8) 0.071 Uiso 1 calc R
C27 C 0.0044(3) 1.1534(4) -0.0032(2) 0.0537(11) Uani 1 d .
H27A H 0.0452(3) 1.1271(21) 0.0535(8) 0.081 Uiso 1 calc R
H27B H -0.0367(14) 1.0993(16) -0.0368(10) 0.081 Uiso 1 calc R
H27C H -0.0302(16) 1.2103(6) 0.0032(17) 0.081 Uiso 1 calc R
Cl1S Cl -0.23082(10) 1.31145(11) -0.51259(9) 0.0790(4) Uani 1 d .
Cl2S Cl -0.20585(13) 1.40098(13) -0.35178(12) 0.1048(6) Uani 1 d .
C1S C -0.1687(3) 1.3124(4) -0.4028(3) 0.0675(13) Uani 1 d .
H1SA H -0.1053(3) 1.3272(4) -0.3888(3) 0.081 Uiso 1 calc R
H1SB H -0.1710(3) 1.2438(4) -0.3803(3) 0.081 Uiso 1 calc R

loop_
_atom_type_symbol
_atom_type_description
_atom_type_scat_dispersion_real
_atom_type_scat_dispersion_imag
_atom_type_scat_source
C C 0.0033 0.0016 'International Tables Vol C Tables 4.2.6.8 and 6.1.1.4'
H H 0.0000 0.0000 'International Tables Vol C Tables 4.2.6.8 and 6.1.1.4'
B B 0.0013 0.0007 'International Tables Vol C Tables 4.2.6.8 and 6.1.1.4'
N N 0.0061 0.0033 'International Tables Vol C Tables 4.2.6.8 and 6.1.1.4'
Cl Cl 0.1484 0.1585 'International Tables Vol C Tables 4.2.6.8 and 6.1.1.4'
Rh Rh -1.1178 0.9187 'International Tables Vol C Tables 4.2.6.8 and 6.1.1.4'

loop_
_geom_angle_atom_site_label_1
_geom_angle_atom_site_label_2
_geom_angle_atom_site_label_3
_geom_angle
C22 Rh1 N1 92.12(13)
C22 Rh1 C16 89.06(14)
N1 Rh1 C16 92.81(13)
C22 Rh1 N5 178.44(12)
N1 Rh1 N5 89.13(11)
C16 Rh1 N5 91.83(12)
C22 Rh1 N3 91.48(12)
N1 Rh1 N3 86.00(11)
C16 Rh1 N3 178.71(13)
N5 Rh1 N3 87.67(10)
C22 Rh1 Cl1 87.33(10)
N1 Rh1 Cl1 177.37(8)
C16 Rh1 Cl1 89.76(11)
N5 Rh1 Cl1 91.38(8)
N3 Rh1 Cl1 91.44(8)
C2 N1 N2 107.1(3)
C2 N1 Rh1 136.2(2)
N2 N1 Rh1 116.6(2)
C4 N2 N1 108.9(3)
C4 N2 B1 129.3(3)
N1 N2 B1 121.6(3)
C7 N3 N4 106.8(3)
C7 N3 Rh1 137.5(2)
N4 N3 Rh1 115.8(2)
C9 N4 N3 110.2(3)
C9 N4 B1 130.7(3)
N3 N4 B1 119.1(3)
C12 N5 N6 106.7(3)
C12 N5 Rh1 136.6(2)
N6 N5 Rh1 116.0(2)
C14 N6 N5 110.0(3)
C14 N6 B1 128.6(3)
N5 N6 B1 121.2(3)
C22 N7 C23 174.5(4)
N6 B1 N4 109.0(3)
N6 B1 N2 109.2(3)
N4 B1 N2 108.8(3)
N1 C2 C3 108.9(3)
N1 C2 C1 124.0(3)
C3 C2 C1 127.1(3)
C4 C3 C2 107.4(3)
N2 C4 C3 107.7(3)
N2 C4 C5 122.8(3)
C3 C4 C5 129.5(4)
N3 C7 C8 109.3(3)
N3 C7 C6 123.0(3)
C8 C7 C6 127.7(3)
C9 C8 C7 106.1(3)
N4 C9 C8 107.7(3)
N4 C9 C10 122.4(3)
C8 C9 C10 129.9(3)
N5 C12 C13 108.6(3)
N5 C12 C11 124.3(3)
C13 C12 C11 127.0(3)
C14 C13 C12 107.1(3)
N6 C14 C13 107.6(3)
N6 C14 C15 121.9(3)
C13 C14 C15 130.4(3)
C17 C16 Rh1 116.7(2)
C16 C17 C18 112.2(3)
C19 C18 C17 114.3(4)
C18 C19 C20 112.7(4)
C21 C20 C19 117.1(5)
N7 C22 Rh1 177.0(3)
N7 C23 C24 111.6(3)
C25 C24 C23 110.5(3)
C25 C24 C27 110.3(3)
C23 C24 C27 109.5(3)
C25 C24 C26 109.8(3)
C23 C24 C26 106.6(3)
C27 C24 C26 110.0(3)
Cl1S C1S Cl2S 113.5(3)

loop_
_geom_bond_atom_site_label_1
_geom_bond_atom_site_label_2
_geom_bond_distance
Rh1 C22 1.918(4)
Rh1 N1 2.053(3)
Rh1 C16 2.092(3)
Rh1 N5 2.108(3)
Rh1 N3 2.221(3)
Rh1 Cl1 2.3580(9)
N1 C2 1.343(4)
N1 N2 1.374(4)
N2 C4 1.351(4)
N2 B1 1.542(5)
N3 C7 1.340(4)
N3 N4 1.362(4)
N4 C9 1.344(4)
N4 B1 1.538(5)
N5 C12 1.350(4)
N5 N6 1.370(4)
N6 C14 1.347(4)
N6 B1 1.528(5)
N7 C22 1.143(4)
N7 C23 1.442(4)
C1 C2 1.492(5)
C2 C3 1.375(5)
C3 C4 1.365(5)
C4 C5 1.494(6)
C6 C7 1.492(5)
C7 C8 1.396(5)
C8 C9 1.373(5)
C9 C10 1.494(5)
C11 C12 1.489(5)
C12 C13 1.393(5)
C13 C14 1.365(5)
C14 C15 1.492(5)
C16 C17 1.519(5)
C17 C18 1.530(5)
C18 C19 1.507(6)
C19 C20 1.531(6)
C20 C21 1.415(8)
C23 C24 1.523(5)
C24 C25 1.518(5)
C24 C27 1.525(5)
C24 C26 1.534(5)
Cl1S C1S 1.723(5)
Cl2S C1S 1.737(5)
